data_2001970
loop_
_publ_author_name
'Rib\'ar, B.'
'Kapor, A.'
'Scott, B.'
'Willett, R. D.'

_publ_section_title
;
 Reinvestigation of the structure of
 [Y(H~2~O)~5~(NO~3~)~2~][Y(H~2~O)~2~(NO~3~)~4~]
;
_journal_issue 2
_journal_name_full 'Acta Crystallographica Section C'
_journal_page_first 314
_journal_page_last 316
_journal_paper_doi 10.1107/S0108270192005687
_journal_volume 49
_journal_year 1993
_chemical_formula_sum 'H14 N6 O25 Y2'
_chemical_formula_weight 675.94
_symmetry_cell_setting orthorhombic
_symmetry_space_group_name_Hall 'C 2c 2'
_symmetry_space_group_name_H-M 'C 2 2 21'
_cell_angle_alpha 90
_cell_angle_beta 90
_cell_angle_gamma 90
_cell_formula_units_Z 4
_cell_length_a 9.295(2)
_cell_length_b 11.029(3)
_cell_length_c 20.010(4)
_cell_volume 2051.3(8)
_diffrn_radiation_type Mo
_diffrn_radiation_wavelength 0.7107
_exptl_absorpt_coefficient_mu 5.788
_exptl_crystal_density_diffrn 2.188
_exptl_crystal_F_000 1336
_cod_data_source_file ka1002.cif
_cod_data_source_block ka1002_structure_1_of_1
_cod_depositor_comments
;
 Marking attached hydrogen atoms.

 Antanas Vaitkus,
 2017-01-30

 Adding the _atom_site_type_symbol data item.

 Antanas Vaitkus,
 2017-01-30
;
_cod_database_code 2001970

loop_
_atom_site_label
_atom_site_type_symbol
_atom_site_fract_x
_atom_site_fract_y
_atom_site_fract_z
_atom_site_U_iso_or_equiv
_atom_site_attached_hydrogens
Y(1) Y .1357(2) .0 .5000 .0285(4) 0
Y(2) Y .0 .3708(2) .2500 .0237(4) 0
N(3) N .0867(16) -.2334(13) .4392(7) .051(4) 0
N(4) N .1287(13) .4053(11) .3822(6) .035(3) 0
N(5) N .0 .6268(16) .2500 .042(5) 0
N(6) N .0 .1064(17) .2500 .043(5) 0
O(7) O .1973(13) -.1650(10) .4265(6) .053(3) 0
O(8) O .0601(17) -.3211(12) .4039(6) .082(5) 0
O(9) O .0110(13) -.1998(11) .4875(6) .064(3) 0
O(10) O -.0093(11) .4082(9) .3703(5) .050(3) 0
O(11) O .1726(12) .4200(12) .4383(5) .055(4) 0
O(12) O .2024(12) .3846(13) .3333(5) .057(4) 0
O(14) O .0 .7428(12) .2500 .056(5) 0
O(15) O .1096(12) .5699(9) .2394(8) .070(4) 0
O(16) O .0389(11) .1710(9) .2998(5) .040(3) 0
O(17) O .0 -.0020(16) .2500 .086(7) 0
OW(1) O .2253(12) -.1108(10) .5928(5) .048(3) 2
OW(2) O -.0497(12) -.0139(15) .5800(6) .077(4) 2
OW(3) O .2229(10) .3205(10) .2063(5) .039(3) 2
OW(4) O .3895(13) .0 .5000 .036(3) 2

loop_
_geom_angle_atom_site_label_1
_geom_angle_atom_site_label_2
_geom_angle_atom_site_label_3
_geom_angle
O(9) Y(1) O(7) 52.0(4)
OW(1) Y(1) O(7) 90.3(4)
OW(1) Y(1) O(9) 77.7(4)
OW(2) Y(1) O(7) 122.6(4)
OW(2) Y(1) O(9) 70.9(4)
OW(2) Y(1) OW(1) 72.0(4)
OW(4) Y(1) O(7) 76.2(3)
OW(4) Y(1) O(9) 117.6(3)
OW(4) Y(1) OW(1) 69.5(3)
OW(4) Y(1) OW(2) 137.1(4)
O(12) Y(2) O(10) 50.5(4)
O(15) Y(2) O(10) 87.0(4)
O(15) Y(2) O(12) 71.9(4)
O(16) Y(2) O(10) 75.9(3)
O(16) Y(2) O(12) 71.0(4)
O(16) Y(2) O(15) 142.0(4)
OW(3) Y(2) O(10) 116.4(3)
OW(3) Y(2) O(12) 66.2(4)
OW(3) Y(2) O(15) 79.0(4)
OW(3) Y(2) O(16) 78.8(3)
O(7) N(3) O(9) 115.1(13)
O(7) N(3) O(8) 120.4(14)
O(8) N(3) O(9) 124.5(15)
O(10) N(4) O(12) 114.3(12)
O(11) N(4) O(12) 125.7(13)
O(10) N(4) O(11) 120.0(12)
O(15) N(5) O(15A) 118.0(12)
O(14) N(5) O(15) 121.1(11)
O(14) N(5) O(15A) 120.9(11)
O(16) N(6) O(16A) 112.3(11)
O(16) N(6) O(17) 123.9(11)
O(17) N(6) O(16A) 123.8(12)

loop_
_geom_bond_atom_site_label_1
_geom_bond_atom_site_label_2
_geom_bond_distance
Y(1) O(7) 2.409(11)
Y(1) O(9) 2.502(12)
Y(1) OW(1) 2.374(10)
Y(1) OW(2) 2.357(12)
Y(1) OW(4) 2.359(12)
Y(2) O(10) 2.444(10)
Y(2) O(12) 2.518(11)
Y(2) O(15) 2.430(10)
Y(2) O(16) 2.445(10)
Y(2) OW(3) 2.316(10)
N(3) O(7) 1.300(19)
N(3) O(8) 1.223(19)
N(3) O(9) 1.252(19)
N(4) O(10) 1.305(16)
N(4) O(11) 1.205(16)
N(4) O(12) 1.216(16)
N(5) O(14) 1.28(2)
N(5) O(15) 1.215(14)
N(6) O(16) 1.277(14)
N(6) O(17) 1.20(3)
